data_7716704
loop_
_publ_author_name
'Wang, Qianhang'
'Wang, Yarong'
'Zhao, Yue'
'Li, Yang'
'Jiang, Wenfeng'
'Bai, Wei'

_publ_section_title
;
 Aza-metallacycles with a heptavalent Re (d<sup>0</sup>) center.
;
_journal_issue 31
_journal_name_full 'Dalton transactions (Cambridge, England : 2003)'
_journal_page_first 12872
_journal_page_last 12875
_journal_paper_doi 10.1039/d4dt02082k
_journal_volume 53
_journal_year 2024
_chemical_formula_moiety 'C27 H24 Cl3 N O P Re, 1.5[CH2Cl2]'
_chemical_formula_sum 'C28.5 H27 Cl6 N O P Re'
_chemical_formula_weight 829.38
_space_group_crystal_system monoclinic
_space_group_IT_number 14
_space_group_name_Hall '-P 2yn'
_space_group_name_H-M_alt 'P 1 21/n 1'
_atom_sites_solution_hydrogens geom
_atom_sites_solution_primary dual
_audit_creation_date 2023-07-25
_audit_creation_method
;
Olex2 1.5
(compiled 2022.04.07 svn.rca3783a0 for OlexSys, GUI svn.r6498)
;
_audit_update_record
;
2024-04-16 deposited with the CCDC.	2024-07-22 downloaded from the CCDC.
;
_cell_angle_alpha 90
_cell_angle_beta 109.990(2)
_cell_angle_gamma 90
_cell_formula_units_Z 4
_cell_length_a 10.4425(6)
_cell_length_b 22.9633(12)
_cell_length_c 14.0700(8)
_cell_measurement_reflns_used 4282
_cell_measurement_temperature 150.00
_cell_measurement_theta_max 23.90
_cell_measurement_theta_min 2.30
_cell_volume 3170.6(3)
_computing_cell_refinement 'SAINT V8.40A (Bruker, 2019)'
_computing_data_reduction 'SAINT V8.40A (Bruker, 2019)'
_computing_molecular_graphics 'Olex2 1.5 (Dolomanov et al., 2009)'
_computing_publication_material 'Olex2 1.5 (Dolomanov et al., 2009)'
_computing_structure_refinement 'SHELXL 2018/3 (Sheldrick, 2015)'
_computing_structure_solution 'SHELXT 2018/2 (Sheldrick, 2018)'
_diffrn_ambient_temperature 150.00
_diffrn_measured_fraction_theta_full 0.999
_diffrn_measured_fraction_theta_max 0.999
_diffrn_measurement_device_type 'Bruker APEX-II CCD'
_diffrn_measurement_method '\f and \w scans'
_diffrn_radiation_monochromator graphite
_diffrn_radiation_type 'Mo K\a'
_diffrn_radiation_wavelength 0.71073
_diffrn_reflns_av_R_equivalents 0.0978
_diffrn_reflns_av_unetI/netI 0.0464
_diffrn_reflns_Laue_measured_fraction_full 0.999
_diffrn_reflns_Laue_measured_fraction_max 0.999
_diffrn_reflns_limit_h_max 12
_diffrn_reflns_limit_h_min -12
_diffrn_reflns_limit_k_max 27
_diffrn_reflns_limit_k_min -27
_diffrn_reflns_limit_l_max 16
_diffrn_reflns_limit_l_min -16
_diffrn_reflns_number 54895
_diffrn_reflns_point_group_measured_fraction_full 0.999
_diffrn_reflns_point_group_measured_fraction_max 0.999
_diffrn_reflns_theta_full 25.023
_diffrn_reflns_theta_max 25.023
_diffrn_reflns_theta_min 2.257
_diffrn_source_current 30.0
_diffrn_source_power 1.5
_diffrn_source_voltage 50.0
_exptl_absorpt_coefficient_mu 4.412
_exptl_absorpt_correction_T_max 0.0276
_exptl_absorpt_correction_T_min 0.0102
_exptl_absorpt_correction_type multi-scan
_exptl_absorpt_process_details
;
SADABS-2016/2 (Bruker,2016/2) was used for absorption correction.
wR2(int) was 0.0992 before and 0.0788 after correction.
The Ratio of minimum to maximum transmission is 0.3696.
The \l/2 correction factor is Not present.
;
_exptl_crystal_colour green
_exptl_crystal_density_diffrn 1.737
_exptl_crystal_description block
_exptl_crystal_F_000 1620
_exptl_crystal_size_max 0.15
_exptl_crystal_size_mid 0.12
_exptl_crystal_size_min 0.1
_refine_diff_density_max 0.636
_refine_diff_density_min -1.884
_refine_diff_density_rms 0.122
_refine_ls_extinction_method none
_refine_ls_goodness_of_fit_ref 1.125
_refine_ls_hydrogen_treatment constr
_refine_ls_matrix_type full
_refine_ls_number_parameters 308
_refine_ls_number_reflns 5588
_refine_ls_number_restraints 93
_refine_ls_restrained_S_all 1.123
_refine_ls_R_factor_all 0.0595
_refine_ls_R_factor_gt 0.0448
_refine_ls_shift/su_max 0.001
_refine_ls_shift/su_mean 0.000
_refine_ls_structure_factor_coef Fsqd
_refine_ls_weighting_details 'w=1/[\s^2^(Fo^2^)+(0.0331P)^2^+9.1683P] where P=(Fo^2^+2Fc^2^)/3'
_refine_ls_weighting_scheme calc
_refine_ls_wR_factor_gt 0.0923
_refine_ls_wR_factor_ref 0.0993
_reflns_Friedel_coverage 0.000
_reflns_number_gt 4511
_reflns_number_total 5588
_reflns_threshold_expression 'I > 2\s(I)'
_cod_data_source_file d4dt02082k3.cif
_cod_data_source_block 1_sq
_cod_depositor_comments 'Adding full bibliography for 7716703--7716704.cif.'
_cod_original_formula_sum 'C28.50 H27 Cl6 N O P Re'
_cod_database_code 7716704
_shelx_shelxl_version_number 2018/3
_shelx_space_group_comment
;
The symmetry employed for this shelxl refinement is uniquely defined
by the following loop, which should always be used as a source of
symmetry information in preference to the above space-group names.
They are only intended as comments.
;
_shelx_estimated_absorpt_t_max 0.667
_shelx_estimated_absorpt_t_min 0.557
_olex2_refinement_description
;
1. Uiso/Uaniso restraints and constraints
C25 \\sim C23 \\sim C22 \\sim C26 \\sim C24 \\sim C27: within 2A with sigma of
0.01 and sigma for terminal atoms of 0.01 within 2A
C7 \\sim C8 \\sim C3 \\sim C4 \\sim C5 \\sim C6: within 2A with sigma of 0.01
and sigma for terminal atoms of 0.001 within 2A
C26 \\sim C25 \\sim C24 \\sim C23 \\sim C22 \\sim C27: within 2A with sigma of
0.01 and sigma for terminal atoms of 0.01 within 2A
C25 \\sim C24 \\sim C23 \\sim C22 \\sim C27 \\sim C26: within 2A with sigma of
0.01 and sigma for terminal atoms of 0.01 within 2A
2. Rigid body (RIGU) restrains
 C25, C26, C27, C22, C23
 with sigma for 1-2 distances of 0.01 and sigma for 1-3 distances of 0.01
3.a Secondary CH2 refined with riding coordinates:
 N1(H1A,H1B)
3.b Aromatic/amide H refined with riding coordinates:
 C1(H1), C7(H7), C5(H5), C8(H8), C15(H15), C17(H17), C23(H23), C20(H20),
 C11(H11), C13(H13), C21(H21), C14(H14), C27(H27), C18(H18), C26(H26), C24(H24),
  C25(H25), C19(H19), C12(H12)
3.c Idealised Me refined as rotating group:
 C9(H9A,H9B,H9C)
;
_platon_squeeze_special_details
;
A solvent mask was calculated and 245 electrons were 
found in a volume of 720\%A^3^ in 1 void per unit cell. 
This is consistent with the presence of 
1.5[CH2Cl2] per Asymmetric Unit 
which account for 252 electrons 
per unit cell.
;
_platon_squeeze_void_probe_radius 1.20
_olex2_submission_special_instructions 'No special instructions were received'

loop_
_space_group_symop_operation_xyz
'x, y, z'
'-x+1/2, y+1/2, -z+1/2'
'-x, -y, -z'
'x-1/2, -y-1/2, z-1/2'

loop_
_atom_site_label
_atom_site_type_symbol
_atom_site_fract_x
_atom_site_fract_y
_atom_site_fract_z
_atom_site_U_iso_or_equiv
_atom_site_adp_type
_atom_site_occupancy
_atom_site_site_symmetry_order
_atom_site_calc_flag
_atom_site_refinement_flags_posn
_atom_site_refinement_flags_adp
_atom_site_refinement_flags_occupancy
_atom_site_disorder_assembly
_atom_site_disorder_group
Re1 Re 0.35777(3) 0.42232(2) 0.82128(2) 0.03585(10) Uani 1 1 d . . . . .
Cl1 Cl 0.59114(19) 0.44689(9) 0.87233(14) 0.0450(4) Uani 1 1 d . . . . .
P1 P 0.3507(2) 0.39060(8) 0.55096(14) 0.0389(4) Uani 1 1 d . . . . .
Cl2 Cl 0.3930(2) 0.40385(8) 0.99666(14) 0.0493(5) Uani 1 1 d . . . . .
Cl3 Cl 0.1212(2) 0.42067(10) 0.79548(18) 0.0614(6) Uani 1 1 d . . . . .
O1 O 0.3699(5) 0.3593(2) 0.7658(4) 0.0427(12) Uani 1 1 d . . . . .
N1 N 0.3377(7) 0.5138(3) 0.8769(4) 0.0428(15) Uani 1 1 d . . . . .
H1A H 0.288279 0.512355 0.918988 0.051 Uiso 1 1 calc R U . . .
H1B H 0.422044 0.527694 0.912812 0.051 Uiso 1 1 calc R U . . .
C2 C 0.3042(7) 0.4723(3) 0.6893(5) 0.0340(16) Uani 1 1 d . . . . .
C3 C 0.2565(7) 0.5318(3) 0.6978(5) 0.0365(15) Uani 1 1 d . U . . .
C4 C 0.2723(7) 0.5531(3) 0.7942(5) 0.0379(15) Uani 1 1 d . U . . .
C1 C 0.2969(8) 0.4549(3) 0.5953(5) 0.0391(17) Uani 1 1 d . . . . .
H1 H 0.255124 0.482472 0.543641 0.047 Uiso 1 1 calc R U . . .
C22 C 0.2436(8) 0.3280(3) 0.5429(5) 0.0462(18) Uani 1 1 d . U . . .
C7 C 0.1521(9) 0.6247(3) 0.6360(6) 0.054(2) Uani 1 1 d . U . . .
H7 H 0.111056 0.649897 0.580306 0.065 Uiso 1 1 calc R U . . .
C5 C 0.2282(8) 0.6075(3) 0.8114(5) 0.0451(18) Uani 1 1 d . U . . .
H5 H 0.241680 0.619799 0.878566 0.054 Uiso 1 1 calc R U . . .
C16 C 0.5265(8) 0.3741(3) 0.6181(6) 0.0416(18) Uani 1 1 d . . . . .
C8 C 0.1964(8) 0.5701(3) 0.6172(6) 0.0465(18) Uani 1 1 d . U . . .
H8 H 0.186035 0.558858 0.549943 0.056 Uiso 1 1 calc R U . . .
C10 C 0.3299(8) 0.4056(3) 0.4213(5) 0.0420(18) Uani 1 1 d . . . . .
C15 C 0.2009(9) 0.4224(4) 0.3572(6) 0.053(2) Uani 1 1 d . . . . .
H15 H 0.129176 0.427805 0.383381 0.063 Uiso 1 1 calc R U . . .
C17 C 0.5690(9) 0.3196(4) 0.6596(7) 0.053(2) Uani 1 1 d . . . . .
H17 H 0.503604 0.289671 0.652670 0.064 Uiso 1 1 calc R U . . .
C23 C 0.1409(8) 0.3281(4) 0.5860(6) 0.054(2) Uani 1 1 d . U . . .
H23 H 0.129084 0.360738 0.623550 0.064 Uiso 1 1 calc R U . . .
C20 C 0.7580(9) 0.4060(4) 0.6788(7) 0.058(2) Uani 1 1 d . . . . .
H20 H 0.823456 0.435714 0.684158 0.069 Uiso 1 1 calc R U . . .
C11 C 0.4327(10) 0.3990(4) 0.3817(6) 0.058(2) Uani 1 1 d . . . . .
H11 H 0.521548 0.388362 0.424688 0.070 Uiso 1 1 calc R U . . .
C13 C 0.2802(11) 0.4253(4) 0.2171(6) 0.064(3) Uani 1 1 d . . . . .
H13 H 0.264114 0.433321 0.147679 0.077 Uiso 1 1 calc R U . . .
C21 C 0.6209(8) 0.4174(4) 0.6307(7) 0.052(2) Uani 1 1 d . . . . .
H21 H 0.592186 0.455473 0.606252 0.063 Uiso 1 1 calc R U . . .
C6 C 0.1648(9) 0.6440(4) 0.7317(6) 0.054(2) Uani 1 1 d . U . . .
C14 C 0.1776(10) 0.4311(4) 0.2552(6) 0.062(2) Uani 1 1 d . . . . .
H14 H 0.088845 0.441227 0.211477 0.074 Uiso 1 1 calc R U . . .
C27 C 0.2598(10) 0.2801(3) 0.4867(6) 0.061(2) Uani 1 1 d . U . . .
H27 H 0.328326 0.279516 0.456404 0.073 Uiso 1 1 calc R U . . .
C18 C 0.7045(9) 0.3083(4) 0.7104(8) 0.065(3) Uani 1 1 d . . . . .
H18 H 0.733001 0.271168 0.739619 0.079 Uiso 1 1 calc R U . . .
C26 C 0.1692(11) 0.2318(4) 0.4768(7) 0.071(3) Uani 1 1 d . U . . .
H26 H 0.177131 0.198754 0.438565 0.086 Uiso 1 1 calc R U . . .
C24 C 0.0577(10) 0.2804(4) 0.5733(8) 0.072(3) Uani 1 1 d . U . . .
H24 H -0.012679 0.280541 0.601773 0.086 Uiso 1 1 calc R U . . .
C25 C 0.0737(11) 0.2324(4) 0.5203(8) 0.075(3) Uani 1 1 d . U . . .
H25 H 0.016642 0.199392 0.514451 0.090 Uiso 1 1 calc R U . . .
C19 C 0.7992(9) 0.3524(4) 0.7184(7) 0.061(2) Uani 1 1 d . . . . .
H19 H 0.893417 0.344978 0.751895 0.074 Uiso 1 1 calc R U . . .
C9 C 0.1102(11) 0.7022(4) 0.7485(7) 0.078(3) Uani 1 1 d . . . . .
H9A H 0.186151 0.729277 0.777710 0.117 Uiso 1 1 calc R U . . .
H9B H 0.059253 0.697741 0.795055 0.117 Uiso 1 1 calc R U . . .
H9C H 0.049645 0.717640 0.683817 0.117 Uiso 1 1 calc R U . . .
C12 C 0.4073(10) 0.4079(5) 0.2790(7) 0.071(3) Uani 1 1 d . . . . .
H12 H 0.477813 0.401976 0.251637 0.085 Uiso 1 1 calc R U . . .

loop_
_atom_site_aniso_label
_atom_site_aniso_U_11
_atom_site_aniso_U_22
_atom_site_aniso_U_33
_atom_site_aniso_U_23
_atom_site_aniso_U_13
_atom_site_aniso_U_12
Re1 0.03872(16) 0.03271(16) 0.03995(16) 0.00796(13) 0.01839(12) 0.00527(13)
Cl1 0.0412(10) 0.0522(11) 0.0440(10) -0.0034(8) 0.0177(8) 0.0002(8)
P1 0.0495(11) 0.0296(10) 0.0378(10) -0.0003(8) 0.0152(9) -0.0014(8)
Cl2 0.0653(13) 0.0427(11) 0.0489(11) 0.0175(8) 0.0312(10) 0.0151(9)
Cl3 0.0427(11) 0.0601(13) 0.0887(16) 0.0182(12) 0.0321(11) 0.0042(10)
O1 0.044(3) 0.032(3) 0.052(3) 0.007(2) 0.017(2) 0.002(2)
N1 0.056(4) 0.041(4) 0.036(3) 0.005(3) 0.022(3) 0.012(3)
C2 0.031(4) 0.034(4) 0.038(4) 0.000(3) 0.012(3) 0.003(3)
C3 0.039(3) 0.035(3) 0.033(3) 0.004(3) 0.009(3) -0.001(3)
C4 0.041(4) 0.037(3) 0.036(3) 0.005(3) 0.013(3) 0.007(3)
C1 0.052(4) 0.031(4) 0.036(4) 0.001(3) 0.017(3) 0.002(3)
C22 0.058(4) 0.034(4) 0.039(4) 0.010(3) 0.007(3) -0.005(3)
C7 0.073(5) 0.027(3) 0.046(4) 0.003(3) -0.002(4) 0.012(3)
C5 0.049(4) 0.044(4) 0.037(3) -0.007(3) 0.007(3) 0.013(3)
C16 0.047(4) 0.035(4) 0.049(4) -0.010(3) 0.023(4) 0.001(3)
C8 0.060(4) 0.033(4) 0.038(3) 0.002(3) 0.005(3) 0.011(3)
C10 0.057(5) 0.039(4) 0.035(4) -0.008(3) 0.022(4) -0.006(3)
C15 0.065(5) 0.050(5) 0.048(4) -0.001(4) 0.026(4) 0.000(4)
C17 0.052(5) 0.046(5) 0.073(6) 0.000(4) 0.036(4) 0.004(4)
C23 0.052(4) 0.041(4) 0.056(4) 0.019(3) 0.002(3) -0.008(3)
C20 0.061(6) 0.045(5) 0.074(6) -0.015(4) 0.031(5) -0.008(4)
C11 0.063(6) 0.062(6) 0.055(5) -0.010(4) 0.027(5) -0.014(4)
C13 0.089(7) 0.070(6) 0.043(4) -0.006(4) 0.034(5) -0.030(6)
C21 0.048(5) 0.038(4) 0.069(5) -0.009(4) 0.016(4) 0.004(4)
C6 0.058(4) 0.042(4) 0.048(4) 0.001(3) 0.001(4) 0.017(3)
C14 0.069(6) 0.071(6) 0.041(4) 0.009(4) 0.014(4) -0.005(5)
C27 0.082(5) 0.041(4) 0.046(4) 0.000(3) 0.005(4) -0.013(4)
C18 0.051(5) 0.061(6) 0.086(7) 0.021(5) 0.026(5) 0.016(5)
C26 0.089(6) 0.043(4) 0.055(4) -0.003(4) -0.010(4) -0.007(4)
C24 0.060(5) 0.055(5) 0.082(5) 0.025(4) -0.001(4) -0.014(4)
C25 0.075(5) 0.048(4) 0.077(5) 0.026(4) -0.009(4) -0.026(4)
C19 0.045(5) 0.065(6) 0.078(6) -0.006(5) 0.026(5) 0.001(4)
C9 0.101(8) 0.049(5) 0.055(5) -0.010(4) -0.011(5) 0.039(5)
C12 0.065(6) 0.108(9) 0.054(5) -0.018(5) 0.037(5) -0.027(6)

loop_
_atom_type_symbol
_atom_type_description
_atom_type_scat_dispersion_real
_atom_type_scat_dispersion_imag
_atom_type_scat_source
C C 0.0033 0.0016 'International Tables Vol C Tables 4.2.6.8 and 6.1.1.4'
Cl Cl 0.1484 0.1585 'International Tables Vol C Tables 4.2.6.8 and 6.1.1.4'
H H 0.0000 0.0000 'International Tables Vol C Tables 4.2.6.8 and 6.1.1.4'
N N 0.0061 0.0033 'International Tables Vol C Tables 4.2.6.8 and 6.1.1.4'
O O 0.0106 0.0060 'International Tables Vol C Tables 4.2.6.8 and 6.1.1.4'
P P 0.1023 0.0942 'International Tables Vol C Tables 4.2.6.8 and 6.1.1.4'
Re Re -1.0185 7.2310 'International Tables Vol C Tables 4.2.6.8 and 6.1.1.4'

loop_
_geom_angle_atom_site_label_1
_geom_angle_atom_site_label_2
_geom_angle_atom_site_label_3
_geom_angle
_geom_angle_site_symmetry_1
_geom_angle_site_symmetry_3
_geom_angle_publ_flag
Cl1 Re1 Cl2 87.13(7) . . ?
Cl1 Re1 Cl3 164.41(8) . . ?
Cl3 Re1 Cl2 86.58(8) . . ?
O1 Re1 Cl1 96.56(18) . . ?
O1 Re1 Cl2 108.52(17) . . ?
O1 Re1 Cl3 98.97(18) . . ?
O1 Re1 N1 172.4(2) . . ?
O1 Re1 C2 95.7(2) . . ?
N1 Re1 Cl1 83.19(18) . . ?
N1 Re1 Cl2 79.04(15) . . ?
N1 Re1 Cl3 81.61(18) . . ?
C2 Re1 Cl1 94.26(19) . . ?
C2 Re1 Cl2 155.40(19) . . ?
C2 Re1 Cl3 85.7(2) . . ?
C2 Re1 N1 76.7(2) . . ?
C1 P1 C22 115.1(4) . . ?
C1 P1 C16 112.5(3) . . ?
C1 P1 C10 104.8(3) . . ?
C16 P1 C22 111.5(4) . . ?
C16 P1 C10 108.8(4) . . ?
C10 P1 C22 103.4(3) . . ?
Re1 N1 H1A 109.2 . . ?
Re1 N1 H1B 109.2 . . ?
H1A N1 H1B 107.9 . . ?
C4 N1 Re1 111.9(4) . . ?
C4 N1 H1A 109.2 . . ?
C4 N1 H1B 109.2 . . ?
C3 C2 Re1 115.6(5) . . ?
C1 C2 Re1 127.8(5) . . ?
C1 C2 C3 116.3(6) . . ?
C4 C3 C2 118.2(6) . . ?
C4 C3 C8 115.9(7) . . ?
C8 C3 C2 125.9(6) . . ?
C3 C4 N1 115.4(6) . . ?
C5 C4 N1 121.2(6) . . ?
C5 C4 C3 123.4(6) . . ?
P1 C1 H1 114.0 . . ?
C2 C1 P1 132.1(6) . . ?
C2 C1 H1 114.0 . . ?
C23 C22 P1 121.5(6) . . ?
C27 C22 P1 118.1(7) . . ?
C27 C22 C23 120.3(8) . . ?
C8 C7 H7 118.4 . . ?
C6 C7 H7 118.4 . . ?
C6 C7 C8 123.1(7) . . ?
C4 C5 H5 119.8 . . ?
C6 C5 C4 120.3(7) . . ?
C6 C5 H5 119.8 . . ?
C17 C16 P1 122.3(6) . . ?
C21 C16 P1 118.5(6) . . ?
C21 C16 C17 119.2(8) . . ?
C3 C8 H8 120.1 . . ?
C7 C8 C3 119.8(7) . . ?
C7 C8 H8 120.1 . . ?
C15 C10 P1 117.7(6) . . ?
C11 C10 P1 123.3(6) . . ?
C11 C10 C15 118.9(7) . . ?
C10 C15 H15 120.0 . . ?
C14 C15 C10 119.9(8) . . ?
C14 C15 H15 120.0 . . ?
C16 C17 H17 119.6 . . ?
C18 C17 C16 120.8(8) . . ?
C18 C17 H17 119.6 . . ?
C22 C23 H23 120.4 . . ?
C24 C23 C22 119.2(9) . . ?
C24 C23 H23 120.4 . . ?
C21 C20 H20 120.0 . . ?
C19 C20 H20 120.0 . . ?
C19 C20 C21 120.1(8) . . ?
C10 C11 H11 119.8 . . ?
C10 C11 C12 120.4(9) . . ?
C12 C11 H11 119.8 . . ?
C14 C13 H13 120.1 . . ?
C14 C13 C12 119.9(8) . . ?
C12 C13 H13 120.1 . . ?
C16 C21 C20 120.4(8) . . ?
C16 C21 H21 119.8 . . ?
C20 C21 H21 119.8 . . ?
C7 C6 C9 121.6(7) . . ?
C5 C6 C7 117.4(7) . . ?
C5 C6 C9 121.0(8) . . ?
C15 C14 H14 119.6 . . ?
C13 C14 C15 120.8(9) . . ?
C13 C14 H14 119.6 . . ?
C22 C27 H27 121.3 . . ?
C22 C27 C26 117.4(10) . . ?
C26 C27 H27 121.3 . . ?
C17 C18 H18 120.6 . . ?
C17 C18 C19 118.8(9) . . ?
C19 C18 H18 120.6 . . ?
C27 C26 H26 119.4 . . ?
C25 C26 C27 121.3(10) . . ?
C25 C26 H26 119.4 . . ?
C23 C24 H24 119.3 . . ?
C23 C24 C25 121.5(11) . . ?
C25 C24 H24 119.3 . . ?
C26 C25 C24 120.4(9) . . ?
C26 C25 H25 119.8 . . ?
C24 C25 H25 119.8 . . ?
C20 C19 C18 120.6(9) . . ?
C20 C19 H19 119.7 . . ?
C18 C19 H19 119.7 . . ?
C6 C9 H9A 109.5 . . ?
C6 C9 H9B 109.5 . . ?
C6 C9 H9C 109.5 . . ?
H9A C9 H9B 109.5 . . ?
H9A C9 H9C 109.5 . . ?
H9B C9 H9C 109.5 . . ?
C11 C12 H12 120.0 . . ?
C13 C12 C11 120.1(9) . . ?
C13 C12 H12 120.0 . . ?

loop_
_geom_bond_atom_site_label_1
_geom_bond_atom_site_label_2
_geom_bond_distance
_geom_bond_site_symmetry_2
_geom_bond_publ_flag
Re1 Cl1 2.3614(19) . ?
Re1 Cl2 2.4049(18) . ?
Re1 Cl3 2.371(2) . ?
Re1 O1 1.669(5) . ?
Re1 N1 2.276(6) . ?
Re1 C2 2.090(7) . ?
P1 C1 1.767(7) . ?
P1 C22 1.801(8) . ?
P1 C16 1.795(8) . ?
P1 C10 1.796(7) . ?
N1 H1A 0.9100 . ?
N1 H1B 0.9100 . ?
N1 C4 1.446(8) . ?
C2 C3 1.473(10) . ?
C2 C1 1.359(9) . ?
C3 C4 1.398(10) . ?
C3 C8 1.403(9) . ?
C4 C5 1.382(10) . ?
C1 H1 0.9500 . ?
C22 C23 1.401(12) . ?
C22 C27 1.398(12) . ?
C7 H7 0.9500 . ?
C7 C8 1.394(10) . ?
C7 C6 1.379(11) . ?
C5 H5 0.9500 . ?
C5 C6 1.374(10) . ?
C16 C17 1.389(11) . ?
C16 C21 1.368(11) . ?
C8 H8 0.9500 . ?
C10 C15 1.394(11) . ?
C10 C11 1.377(12) . ?
C15 H15 0.9500 . ?
C15 C14 1.384(11) . ?
C17 H17 0.9500 . ?
C17 C18 1.374(12) . ?
C23 H23 0.9500 . ?
C23 C24 1.371(11) . ?
C20 H20 0.9500 . ?
C20 C21 1.383(11) . ?
C20 C19 1.359(12) . ?
C11 H11 0.9500 . ?
C11 C12 1.392(12) . ?
C13 H13 0.9500 . ?
C13 C14 1.359(13) . ?
C13 C12 1.374(14) . ?
C21 H21 0.9500 . ?
C6 C9 1.505(11) . ?
C14 H14 0.9500 . ?
C27 H27 0.9500 . ?
C27 C26 1.433(13) . ?
C18 H18 0.9500 . ?
C18 C19 1.393(13) . ?
C26 H26 0.9500 . ?
C26 C25 1.336(15) . ?
C24 H24 0.9500 . ?
C24 C25 1.373(15) . ?
C25 H25 0.9500 . ?
C19 H19 0.9500 . ?
C9 H9A 0.9800 . ?
C9 H9B 0.9800 . ?
C9 H9C 0.9800 . ?
C12 H12 0.9500 . ?

loop_
_geom_torsion_atom_site_label_1
_geom_torsion_atom_site_label_2
_geom_torsion_atom_site_label_3
_geom_torsion_atom_site_label_4
_geom_torsion
_geom_torsion_site_symmetry_1
_geom_torsion_site_symmetry_2
_geom_torsion_site_symmetry_3
_geom_torsion_site_symmetry_4
_geom_torsion_publ_flag
Re1 N1 C4 C3 -11.1(8) . . . . ?
Re1 N1 C4 C5 168.3(6) . . . . ?
Re1 C2 C3 C4 10.5(9) . . . . ?
Re1 C2 C3 C8 -169.9(6) . . . . ?
Re1 C2 C1 P1 -10.6(11) . . . . ?
P1 C22 C23 C24 176.7(6) . . . . ?
P1 C22 C27 C26 -176.9(6) . . . . ?
P1 C16 C17 C18 179.9(7) . . . . ?
P1 C16 C21 C20 -177.7(7) . . . . ?
P1 C10 C15 C14 -176.2(7) . . . . ?
P1 C10 C11 C12 176.0(7) . . . . ?
N1 C4 C5 C6 -179.3(8) . . . . ?
C2 C3 C4 N1 1.3(10) . . . . ?
C2 C3 C4 C5 -178.1(7) . . . . ?
C2 C3 C8 C7 177.9(8) . . . . ?
C3 C2 C1 P1 175.6(6) . . . . ?
C3 C4 C5 C6 0.1(13) . . . . ?
C4 C3 C8 C7 -2.4(12) . . . . ?
C4 C5 C6 C7 -2.2(13) . . . . ?
C4 C5 C6 C9 177.1(9) . . . . ?
C1 P1 C22 C23 -11.2(7) . . . . ?
C1 P1 C22 C27 165.0(6) . . . . ?
C1 P1 C16 C17 129.4(7) . . . . ?
C1 P1 C16 C21 -49.0(8) . . . . ?
C1 P1 C10 C15 -56.3(7) . . . . ?
C1 P1 C10 C11 126.4(7) . . . . ?
C1 C2 C3 C4 -175.0(7) . . . . ?
C1 C2 C3 C8 4.7(11) . . . . ?
C22 P1 C1 C2 76.1(8) . . . . ?
C22 P1 C16 C17 -1.6(8) . . . . ?
C22 P1 C16 C21 -179.9(6) . . . . ?
C22 P1 C10 C15 64.6(7) . . . . ?
C22 P1 C10 C11 -112.7(7) . . . . ?
C22 C23 C24 C25 0.7(12) . . . . ?
C22 C27 C26 C25 -0.6(13) . . . . ?
C16 P1 C1 C2 -53.0(9) . . . . ?
C16 P1 C22 C23 118.4(6) . . . . ?
C16 P1 C22 C27 -65.4(7) . . . . ?
C16 P1 C10 C15 -176.8(6) . . . . ?
C16 P1 C10 C11 6.0(8) . . . . ?
C16 C17 C18 C19 -1.0(14) . . . . ?
C8 C3 C4 N1 -178.4(7) . . . . ?
C8 C3 C4 C5 2.2(11) . . . . ?
C8 C7 C6 C5 1.9(14) . . . . ?
C8 C7 C6 C9 -177.3(9) . . . . ?
C10 P1 C1 C2 -171.0(8) . . . . ?
C10 P1 C22 C23 -124.8(6) . . . . ?
C10 P1 C22 C27 51.3(7) . . . . ?
C10 P1 C16 C17 -115.0(7) . . . . ?
C10 P1 C16 C21 66.7(7) . . . . ?
C10 C15 C14 C13 -2.1(13) . . . . ?
C10 C11 C12 C13 2.3(14) . . . . ?
C15 C10 C11 C12 -1.2(13) . . . . ?
C17 C16 C21 C20 3.9(12) . . . . ?
C17 C18 C19 C20 1.6(15) . . . . ?
C23 C22 C27 C26 -0.7(11) . . . . ?
C23 C24 C25 C26 -2.1(14) . . . . ?
C11 C10 C15 C14 1.2(12) . . . . ?
C21 C16 C17 C18 -1.7(13) . . . . ?
C21 C20 C19 C18 0.5(14) . . . . ?
C6 C7 C8 C3 0.4(14) . . . . ?
C14 C13 C12 C11 -3.2(15) . . . . ?
C27 C22 C23 C24 0.6(11) . . . . ?
C27 C26 C25 C24 2.0(14) . . . . ?
C19 C20 C21 C16 -3.3(13) . . . . ?
C12 C13 C14 C15 3.2(15) . . . . ?

loop_
_platon_squeeze_void_nr
_platon_squeeze_void_average_x
_platon_squeeze_void_average_y
_platon_squeeze_void_average_z
_platon_squeeze_void_volume
_platon_squeeze_void_count_electrons
_platon_squeeze_void_content
1 -0.122 0.401 -0.122 720 245 '6 CH2Cl2'
